data_7019842
loop_
_publ_author_name
'Sun, Yilin'
'Wu, Guangming'
'Cen, Dinghai'
'Chen, Yaofeng'
'Wang, Limin'

_publ_section_title
;
 Synthesis and catalytic activity of heterogeneous rare-earth metal
 catalysts coordinated with multitopic Schiff-base ligands.
;
_journal_issue 32
_journal_name_full 'Dalton transactions (Cambridge, England : 2003)'
_journal_page_first 9682
_journal_page_last 9688
_journal_paper_doi 10.1039/c2dt30763d
_journal_volume 41
_journal_year 2012
_chemical_absolute_configuration ad
_chemical_formula_sum 'C44 H62 La N3 O2 Si2'
_chemical_formula_weight 860.06
_chemical_name_systematic
;
?
;
_space_group_IT_number 19
_symmetry_cell_setting orthorhombic
_symmetry_space_group_name_Hall 'P 2ac 2ab'
_symmetry_space_group_name_H-M 'P 21 21 21'
_atom_sites_solution_hydrogens geom
_atom_sites_solution_primary direct
_atom_sites_solution_secondary difmap
_audit_creation_method SHELXL-97
_cell_angle_alpha 90.00
_cell_angle_beta 90.00
_cell_angle_gamma 90.00
_cell_formula_units_Z 4
_cell_length_a 10.2282(8)
_cell_length_b 20.2161(15)
_cell_length_c 21.3805(16)
_cell_measurement_reflns_used 9925
_cell_measurement_temperature 133(2)
_cell_measurement_theta_max 33.25
_cell_measurement_theta_min 2.21
_cell_volume 4420.9(6)
_computing_cell_refinement 'Bruker SAINT'
_computing_data_collection 'Bruker APEX2'
_computing_data_reduction 'Bruker SAINT'
_computing_molecular_graphics 'Bruker SHELXTL'
_computing_publication_material 'Bruker SHELXTL'
_computing_structure_refinement 'SHELXL-97 (Sheldrick, 2008)'
_computing_structure_solution 'SHELXS-97 (Sheldrick, 2008)'
_diffrn_ambient_temperature 133(2)
_diffrn_measured_fraction_theta_full 0.999
_diffrn_measured_fraction_theta_max 0.999
_diffrn_measurement_device_type 'Bruker APEX-II CCD'
_diffrn_measurement_method '\f and \w scans'
_diffrn_radiation_monochromator graphite
_diffrn_radiation_source 'fine-focus sealed tube'
_diffrn_radiation_type MoK\a
_diffrn_radiation_wavelength 0.71073
_diffrn_reflns_av_R_equivalents 0.0250
_diffrn_reflns_av_sigmaI/netI 0.0258
_diffrn_reflns_limit_h_max 14
_diffrn_reflns_limit_h_min -14
_diffrn_reflns_limit_k_max 27
_diffrn_reflns_limit_k_min -28
_diffrn_reflns_limit_l_max 30
_diffrn_reflns_limit_l_min -26
_diffrn_reflns_number 42577
_diffrn_reflns_theta_full 30.00
_diffrn_reflns_theta_max 30.00
_diffrn_reflns_theta_min 1.39
_exptl_absorpt_coefficient_mu 1.058
_exptl_absorpt_correction_T_max 0.8325
_exptl_absorpt_correction_T_min 0.7085
_exptl_absorpt_correction_type multi-scan
_exptl_absorpt_process_details sadabs
_exptl_crystal_colour yellow
_exptl_crystal_density_diffrn 1.292
_exptl_crystal_density_method 'not measured'
_exptl_crystal_description block
_exptl_crystal_F_000 1792
_exptl_crystal_size_max 0.35
_exptl_crystal_size_mid 0.25
_exptl_crystal_size_min 0.18
_refine_diff_density_max 0.631
_refine_diff_density_min -0.273
_refine_diff_density_rms 0.052
_refine_ls_abs_structure_details 'Flack H D (1983), Acta Cryst. A39, 876-881'
_refine_ls_abs_structure_Flack 0.452(7)
_refine_ls_extinction_method none
_refine_ls_goodness_of_fit_ref 1.039
_refine_ls_hydrogen_treatment constr
_refine_ls_matrix_type full
_refine_ls_number_parameters 483
_refine_ls_number_reflns 12900
_refine_ls_number_restraints 0
_refine_ls_restrained_S_all 1.039
_refine_ls_R_factor_all 0.0280
_refine_ls_R_factor_gt 0.0250
_refine_ls_shift/su_max 0.002
_refine_ls_shift/su_mean 0.000
_refine_ls_structure_factor_coef Fsqd
_refine_ls_weighting_details 'calc w=1/[\s^2^(Fo^2^)+(0.0337P)^2^+1.8416P] where P=(Fo^2^+2Fc^2^)/3'
_refine_ls_weighting_scheme calc
_refine_ls_wR_factor_gt 0.0617
_refine_ls_wR_factor_ref 0.0637
_reflns_number_gt 12261
_reflns_number_total 12900
_reflns_threshold_expression >2sigma(I)
_cod_data_source_file c2dt30763d.txt
_cod_data_source_block mo_dm11526_0m
_cod_depositor_comments
;
The following automatic conversions were performed:

'_symmetry_cell_setting' value 'Orthorhombic' changed to
'orthorhombic' according to
/home/saulius/struct/CIF-dictionaries/cif_core.dic dictionary named
'cif_core.dic' version 2.4.1 from 2010-06-29.

Automatic conversion script
Id: cif_fix_values 1891 2012-01-12 08:04:46Z andrius 
;
_cod_original_sg_symbol_H-M P2(1)2(1)2(1)
_cod_database_code 7019842

loop_
_symmetry_equiv_pos_as_xyz
'x, y, z'
'x+1/2, -y+1/2, -z'
'-x, y+1/2, -z+1/2'
'-x+1/2, -y, z+1/2'

loop_
_atom_site_label
_atom_site_type_symbol
_atom_site_fract_x
_atom_site_fract_y
_atom_site_fract_z
_atom_site_U_iso_or_equiv
_atom_site_adp_type
_atom_site_occupancy
_atom_site_symmetry_multiplicity
_atom_site_calc_flag
_atom_site_refinement_flags
La1 La 0.843906(10) -0.014374(6) 0.129693(5) 0.01895(3) Uani 1 1 d .
Si1 Si 0.74232(6) -0.17496(3) 0.08080(3) 0.02608(12) Uani 1 1 d .
Si2 Si 0.95760(6) -0.17124(3) 0.17880(3) 0.02334(11) Uani 1 1 d .
N1 N 1.06472(16) 0.05025(8) 0.11640(7) 0.0183(3) Uani 1 1 d .
N2 N 0.62180(15) 0.05104(8) 0.13744(8) 0.0183(3) Uani 1 1 d .
N3 N 0.84766(17) -0.13395(8) 0.12967(8) 0.0224(3) Uani 1 1 d .
O1 O 0.89250(15) 0.04095(9) 0.21890(7) 0.0267(3) Uani 1 1 d .
O2 O 0.79798(15) 0.03445(9) 0.03707(7) 0.0273(3) Uani 1 1 d .
C1 C 0.9904(2) 0.06263(10) 0.25265(9) 0.0204(4) Uani 1 1 d .
C2 C 0.9735(3) 0.07355(12) 0.31746(10) 0.0282(4) Uani 1 1 d .
H2 H 0.8901 0.0667 0.3360 0.034 Uiso 1 1 calc R
C3 C 1.0768(3) 0.09398(13) 0.35408(11) 0.0331(5) Uani 1 1 d .
H3 H 1.0639 0.1005 0.3976 0.040 Uiso 1 1 calc R
C4 C 1.2000(3) 0.10518(13) 0.32832(11) 0.0313(5) Uani 1 1 d .
H4 H 1.2710 0.1180 0.3543 0.038 Uiso 1 1 calc R
C5 C 1.2177(2) 0.09756(11) 0.26507(10) 0.0244(4) Uani 1 1 d .
H5 H 1.3009 0.1068 0.2473 0.029 Uiso 1 1 calc R
C6 C 1.1147(2) 0.07632(10) 0.22598(10) 0.0194(4) Uani 1 1 d .
C7 C 1.13933(18) 0.07466(10) 0.15957(9) 0.0189(4) Uani 1 1 d .
H7 H 1.2194 0.0936 0.1460 0.023 Uiso 1 1 calc R
C8 C 1.09905(19) 0.06535(11) 0.05241(9) 0.0192(4) Uani 1 1 d .
C9 C 1.13758(18) 0.01374(12) 0.01259(9) 0.0217(4) Uani 1 1 d .
C10 C 1.1629(2) 0.02854(11) -0.05026(9) 0.0273(4) Uani 1 1 d .
H10 H 1.1897 -0.0057 -0.0779 0.033 Uiso 1 1 calc R
C11 C 1.1493(3) 0.09238(13) -0.07266(10) 0.0305(5) Uani 1 1 d .
H11 H 1.1675 0.1018 -0.1153 0.037 Uiso 1 1 calc R
C12 C 1.1092(2) 0.14244(13) -0.03294(11) 0.0294(5) Uani 1 1 d .
H12 H 1.1002 0.1861 -0.0489 0.035 Uiso 1 1 calc R
C13 C 1.0815(2) 0.13042(11) 0.03000(10) 0.0243(4) Uani 1 1 d .
C14 C 1.0277(3) 0.18636(12) 0.06978(11) 0.0311(5) Uani 1 1 d .
H14 H 1.0022 0.1675 0.1113 0.037 Uiso 1 1 calc R
C15 C 0.9046(3) 0.21621(15) 0.03959(15) 0.0425(6) Uani 1 1 d .
H15A H 0.9272 0.2352 -0.0012 0.064 Uiso 1 1 calc R
H15B H 0.8694 0.2509 0.0668 0.064 Uiso 1 1 calc R
H15C H 0.8388 0.1815 0.0339 0.064 Uiso 1 1 calc R
C16 C 1.1308(3) 0.23943(15) 0.08119(15) 0.0480(7) Uani 1 1 d .
H16A H 1.2070 0.2196 0.1017 0.072 Uiso 1 1 calc R
H16B H 1.0943 0.2741 0.1081 0.072 Uiso 1 1 calc R
H16C H 1.1573 0.2588 0.0411 0.072 Uiso 1 1 calc R
C17 C 1.1559(2) -0.05638(10) 0.03647(9) 0.0235(4) Uani 1 1 d .
H17 H 1.1141 -0.0593 0.0787 0.028 Uiso 1 1 calc R
C18 C 1.3018(3) -0.07164(14) 0.04431(14) 0.0385(6) Uani 1 1 d .
H18A H 1.3452 -0.0693 0.0035 0.058 Uiso 1 1 calc R
H18B H 1.3124 -0.1162 0.0617 0.058 Uiso 1 1 calc R
H18C H 1.3412 -0.0392 0.0727 0.058 Uiso 1 1 calc R
C19 C 1.0894(3) -0.10714(13) -0.00600(12) 0.0340(5) Uani 1 1 d .
H19A H 0.9981 -0.0943 -0.0127 0.051 Uiso 1 1 calc R
H19B H 1.0926 -0.1508 0.0138 0.051 Uiso 1 1 calc R
H19C H 1.1349 -0.1088 -0.0463 0.051 Uiso 1 1 calc R
C20 C 0.7010(2) 0.05300(11) 0.00127(10) 0.0215(4) Uani 1 1 d .
C21 C 0.7182(2) 0.05658(13) -0.06421(11) 0.0308(5) Uani 1 1 d .
H21 H 0.8012 0.0466 -0.0818 0.037 Uiso 1 1 calc R
C22 C 0.6169(3) 0.07419(14) -0.10287(11) 0.0343(5) Uani 1 1 d .
H22 H 0.6307 0.0752 -0.1468 0.041 Uiso 1 1 calc R
C23 C 0.4943(3) 0.09063(13) -0.07899(11) 0.0329(5) Uani 1 1 d .
H23 H 0.4247 0.1021 -0.1063 0.039 Uiso 1 1 calc R
C24 C 0.4757(2) 0.08995(11) -0.01506(10) 0.0257(4) Uani 1 1 d .
H24 H 0.3933 0.1027 0.0016 0.031 Uiso 1 1 calc R
C25 C 0.5768(2) 0.07071(10) 0.02613(10) 0.0198(4) Uani 1 1 d .
C26 C 0.54986(19) 0.07342(10) 0.09243(9) 0.0200(4) Uani 1 1 d .
H26 H 0.4702 0.0940 0.1043 0.024 Uiso 1 1 calc R
C27 C 0.58863(19) 0.06931(11) 0.20065(9) 0.0200(4) Uani 1 1 d .
C28 C 0.6000(2) 0.13547(12) 0.21983(10) 0.0252(4) Uani 1 1 d .
C29 C 0.5836(2) 0.14948(13) 0.28369(11) 0.0309(5) Uani 1 1 d .
H29 H 0.5909 0.1939 0.2978 0.037 Uiso 1 1 calc R
C30 C 0.5570(3) 0.09994(14) 0.32649(11) 0.0333(5) Uani 1 1 d .
H30 H 0.5475 0.1103 0.3696 0.040 Uiso 1 1 calc R
C31 C 0.5444(2) 0.03548(13) 0.30646(10) 0.0307(5) Uani 1 1 d .
H31 H 0.5242 0.0018 0.3360 0.037 Uiso 1 1 calc R
C32 C 0.56077(19) 0.01869(13) 0.24346(9) 0.0244(4) Uani 1 1 d .
C33 C 0.5434(2) -0.05263(12) 0.22315(11) 0.0262(4) Uani 1 1 d .
H33 H 0.5784 -0.0568 0.1797 0.031 Uiso 1 1 calc R
C34 C 0.3981(3) -0.07064(16) 0.22137(15) 0.0428(6) Uani 1 1 d .
H34A H 0.3606 -0.0657 0.2633 0.064 Uiso 1 1 calc R
H34B H 0.3882 -0.1166 0.2075 0.064 Uiso 1 1 calc R
H34C H 0.3526 -0.0412 0.1922 0.064 Uiso 1 1 calc R
C35 C 0.6194(3) -0.10060(14) 0.26461(14) 0.0427(7) Uani 1 1 d .
H35A H 0.7109 -0.0864 0.2673 0.064 Uiso 1 1 calc R
H35B H 0.6152 -0.1451 0.2466 0.064 Uiso 1 1 calc R
H35C H 0.5809 -0.1011 0.3066 0.064 Uiso 1 1 calc R
C36 C 0.6282(3) 0.19281(13) 0.17571(12) 0.0361(6) Uani 1 1 d .
H36 H 0.6520 0.1741 0.1340 0.043 Uiso 1 1 calc R
C37 C 0.5052(5) 0.23447(17) 0.16776(17) 0.0637(11) Uani 1 1 d .
H37A H 0.4349 0.2069 0.1506 0.096 Uiso 1 1 calc R
H37B H 0.5232 0.2711 0.1390 0.096 Uiso 1 1 calc R
H37C H 0.4784 0.2521 0.2085 0.096 Uiso 1 1 calc R
C38 C 0.7428(5) 0.2346(2) 0.19877(17) 0.0737(14) Uani 1 1 d .
H38A H 0.7178 0.2575 0.2374 0.111 Uiso 1 1 calc R
H38B H 0.7659 0.2673 0.1668 0.111 Uiso 1 1 calc R
H38C H 0.8181 0.2060 0.2069 0.111 Uiso 1 1 calc R
C39 C 0.8207(3) -0.23850(14) 0.02885(14) 0.0415(6) Uani 1 1 d .
H39A H 0.8969 -0.2190 0.0080 0.062 Uiso 1 1 calc R
H39B H 0.7576 -0.2532 -0.0027 0.062 Uiso 1 1 calc R
H39C H 0.8486 -0.2764 0.0541 0.062 Uiso 1 1 calc R
C40 C 0.6599(3) -0.11383(14) 0.02739(14) 0.0417(6) Uani 1 1 d .
H40A H 0.6181 -0.0792 0.0524 0.063 Uiso 1 1 calc R
H40B H 0.5935 -0.1366 0.0023 0.063 Uiso 1 1 calc R
H40C H 0.7251 -0.0939 -0.0004 0.063 Uiso 1 1 calc R
C41 C 0.6064(3) -0.21962(14) 0.12262(15) 0.0408(6) Uani 1 1 d .
H41A H 0.6438 -0.2513 0.1524 0.061 Uiso 1 1 calc R
H41B H 0.5525 -0.2433 0.0921 0.061 Uiso 1 1 calc R
H41C H 0.5523 -0.1875 0.1452 0.061 Uiso 1 1 calc R
C42 C 0.8836(3) -0.22734(14) 0.23905(13) 0.0381(6) Uani 1 1 d .
H42A H 0.8201 -0.2025 0.2641 0.057 Uiso 1 1 calc R
H42B H 0.9526 -0.2446 0.2664 0.057 Uiso 1 1 calc R
H42C H 0.8394 -0.2643 0.2182 0.057 Uiso 1 1 calc R
C43 C 1.0873(3) -0.22070(14) 0.13808(13) 0.0401(6) Uani 1 1 d .
H43A H 1.0462 -0.2516 0.1087 0.060 Uiso 1 1 calc R
H43B H 1.1379 -0.2456 0.1691 0.060 Uiso 1 1 calc R
H43C H 1.1456 -0.1908 0.1152 0.060 Uiso 1 1 calc R
C44 C 1.0462(2) -0.10504(13) 0.22402(12) 0.0311(5) Uani 1 1 d .
H44A H 1.0911 -0.0754 0.1948 0.047 Uiso 1 1 calc R
H44B H 1.1105 -0.1256 0.2519 0.047 Uiso 1 1 calc R
H44C H 0.9832 -0.0797 0.2489 0.047 Uiso 1 1 calc R

loop_
_atom_site_aniso_label
_atom_site_aniso_U_11
_atom_site_aniso_U_22
_atom_site_aniso_U_33
_atom_site_aniso_U_23
_atom_site_aniso_U_13
_atom_site_aniso_U_12
La1 0.01624(4) 0.02128(5) 0.01933(5) -0.00115(4) -0.00188(4) -0.00115(4)
Si1 0.0257(3) 0.0241(3) 0.0285(3) -0.0038(2) -0.0036(2) -0.0047(2)
Si2 0.0243(3) 0.0227(3) 0.0230(3) 0.0010(2) -0.0008(2) 0.0008(2)
N1 0.0176(7) 0.0215(8) 0.0157(8) -0.0009(6) 0.0010(6) 0.0011(6)
N2 0.0175(7) 0.0223(7) 0.0151(8) -0.0014(6) 0.0015(6) -0.0027(5)
N3 0.0220(7) 0.0217(7) 0.0235(7) -0.0005(6) -0.0015(9) -0.0020(6)
O1 0.0187(6) 0.0407(9) 0.0207(7) -0.0064(6) 0.0009(6) -0.0043(6)
O2 0.0194(7) 0.0436(10) 0.0189(7) 0.0018(6) 0.0007(6) 0.0015(6)
C1 0.0234(9) 0.0211(9) 0.0168(9) -0.0031(7) -0.0001(7) 0.0014(7)
C2 0.0354(11) 0.0329(11) 0.0162(9) -0.0021(8) 0.0038(9) 0.0004(10)
C3 0.0470(14) 0.0361(12) 0.0161(10) -0.0036(8) -0.0029(9) 0.0018(10)
C4 0.0376(12) 0.0339(12) 0.0225(11) -0.0031(9) -0.0116(9) -0.0004(10)
C5 0.0241(10) 0.0265(10) 0.0226(10) -0.0012(8) -0.0068(8) -0.0011(8)
C6 0.0215(9) 0.0204(9) 0.0164(9) -0.0009(7) -0.0024(7) 0.0010(7)
C7 0.0155(8) 0.0223(8) 0.0190(9) -0.0018(7) 0.0004(7) 0.0006(7)
C8 0.0147(8) 0.0267(10) 0.0161(9) -0.0013(7) 0.0005(7) -0.0008(7)
C9 0.0194(8) 0.0293(9) 0.0164(8) -0.0024(8) -0.0001(7) -0.0020(9)
C10 0.0272(9) 0.0382(12) 0.0164(8) -0.0027(7) 0.0009(8) -0.0001(9)
C11 0.0315(11) 0.0444(13) 0.0156(9) 0.0046(8) 0.0003(10) -0.0005(11)
C12 0.0315(11) 0.0340(12) 0.0227(11) 0.0080(9) 0.0000(9) 0.0025(9)
C13 0.0231(9) 0.0290(11) 0.0209(10) 0.0025(8) 0.0000(8) 0.0029(8)
C14 0.0395(12) 0.0278(11) 0.0260(11) 0.0032(8) 0.0040(10) 0.0081(10)
C15 0.0413(15) 0.0368(14) 0.0494(17) 0.0032(12) 0.0045(13) 0.0110(12)
C16 0.0536(19) 0.0409(15) 0.0494(17) -0.0113(13) -0.0115(14) 0.0029(13)
C17 0.0268(9) 0.0269(9) 0.0169(8) -0.0036(7) 0.0020(9) -0.0005(9)
C18 0.0330(12) 0.0367(13) 0.0457(15) 0.0033(12) -0.0058(11) 0.0027(10)
C19 0.0407(14) 0.0336(13) 0.0276(12) -0.0082(10) -0.0005(10) -0.0062(11)
C20 0.0220(9) 0.0253(10) 0.0172(9) 0.0013(7) -0.0006(7) -0.0039(8)
C21 0.0318(11) 0.0417(13) 0.0188(10) 0.0000(9) 0.0057(9) -0.0002(10)
C22 0.0420(13) 0.0451(14) 0.0157(10) 0.0038(9) -0.0013(9) -0.0057(11)
C23 0.0353(13) 0.0402(13) 0.0231(11) 0.0071(10) -0.0096(9) -0.0020(10)
C24 0.0235(10) 0.0303(11) 0.0233(10) 0.0024(8) -0.0048(8) -0.0019(8)
C25 0.0213(9) 0.0216(9) 0.0165(9) -0.0003(7) -0.0018(7) -0.0031(7)
C26 0.0181(8) 0.0230(9) 0.0190(9) -0.0009(7) 0.0007(7) -0.0017(7)
C27 0.0156(8) 0.0302(10) 0.0143(9) -0.0010(8) 0.0008(7) 0.0011(7)
C28 0.0232(10) 0.0330(11) 0.0195(10) -0.0043(8) 0.0026(8) -0.0015(8)
C29 0.0316(12) 0.0391(13) 0.0220(11) -0.0095(9) 0.0030(9) 0.0005(10)
C30 0.0340(12) 0.0491(15) 0.0169(10) -0.0042(10) 0.0020(9) 0.0038(11)
C31 0.0288(11) 0.0448(13) 0.0185(10) 0.0052(9) 0.0039(8) 0.0050(9)
C32 0.0186(8) 0.0352(11) 0.0193(9) 0.0020(9) 0.0025(7) 0.0028(9)
C33 0.0246(10) 0.0306(11) 0.0233(10) 0.0071(8) 0.0036(8) -0.0001(9)
C34 0.0263(12) 0.0522(17) 0.0499(17) -0.0047(14) 0.0015(12) -0.0076(12)
C35 0.0511(17) 0.0369(14) 0.0400(15) 0.0099(12) -0.0068(12) 0.0066(12)
C36 0.0515(16) 0.0319(12) 0.0248(11) -0.0055(9) 0.0112(10) -0.0101(11)
C37 0.101(3) 0.0421(17) 0.0484(18) 0.0150(14) 0.022(2) 0.0192(19)
C38 0.101(3) 0.077(3) 0.0435(18) -0.0185(18) 0.020(2) -0.061(3)
C39 0.0445(16) 0.0351(13) 0.0449(15) -0.0168(11) 0.0021(12) -0.0061(11)
C40 0.0393(13) 0.0394(13) 0.0463(15) 0.0020(11) -0.0195(14) -0.0061(13)
C41 0.0343(12) 0.0425(14) 0.0456(16) -0.0055(13) 0.0016(12) -0.0148(10)
C42 0.0421(14) 0.0344(13) 0.0377(14) 0.0113(11) -0.0006(11) -0.0028(11)
C43 0.0428(14) 0.0436(14) 0.0338(14) 0.0012(11) 0.0014(12) 0.0188(11)
C44 0.0293(11) 0.0335(12) 0.0305(12) 0.0017(10) -0.0066(10) -0.0022(10)

loop_
_atom_type_symbol
_atom_type_description
_atom_type_scat_dispersion_real
_atom_type_scat_dispersion_imag
_atom_type_scat_source
C C 0.0033 0.0016 'International Tables Vol C Tables 4.2.6.8 and 6.1.1.4'
H H 0.0000 0.0000 'International Tables Vol C Tables 4.2.6.8 and 6.1.1.4'
N N 0.0061 0.0033 'International Tables Vol C Tables 4.2.6.8 and 6.1.1.4'
O O 0.0106 0.0060 'International Tables Vol C Tables 4.2.6.8 and 6.1.1.4'
Si Si 0.0817 0.0704 'International Tables Vol C Tables 4.2.6.8 and 6.1.1.4'
La La -0.2871 2.4523 'International Tables Vol C Tables 4.2.6.8 and 6.1.1.4'

loop_
_geom_angle_atom_site_label_1
_geom_angle_atom_site_label_2
_geom_angle_atom_site_label_3
_geom_angle
O2 La1 O1 124.54(7)
O2 La1 N3 116.07(6)
O1 La1 N3 119.35(6)
O2 La1 N1 82.34(5)
O1 La1 N1 69.93(5)
N3 La1 N1 118.95(6)
O2 La1 N2 69.93(5)
O1 La1 N2 83.59(5)
N3 La1 N2 121.05(5)
N1 La1 N2 119.94(5)
O2 La1 Si2 136.00(4)
O1 La1 Si2 96.92(5)
N3 La1 Si2 25.63(4)
N1 La1 Si2 101.27(4)
N2 La1 Si2 135.65(4)
N3 Si1 C39 115.02(11)
N3 Si1 C40 109.49(10)
C39 Si1 C40 106.35(14)
N3 Si1 C41 113.97(11)
C39 Si1 C41 105.55(13)
C40 Si1 C41 105.80(14)
N3 Si2 C43 114.47(11)
N3 Si2 C42 114.98(11)
C43 Si2 C42 106.37(13)
N3 Si2 C44 108.53(10)
C43 Si2 C44 106.06(13)
C42 Si2 C44 105.74(12)
N3 Si2 La1 37.61(5)
C43 Si2 La1 124.94(9)
C42 Si2 La1 127.83(9)
C44 Si2 La1 70.95(8)
C7 N1 C8 116.81(17)
C7 N1 La1 128.27(13)
C8 N1 La1 114.63(12)
C26 N2 C27 118.31(17)
C26 N2 La1 128.29(13)
C27 N2 La1 112.99(12)
Si2 N3 Si1 124.97(10)
Si2 N3 La1 116.76(8)
Si1 N3 La1 118.27(9)
C1 O1 La1 142.80(14)
C20 O2 La1 142.67(14)
O1 C1 C2 119.9(2)
O1 C1 C6 121.88(18)
C2 C1 C6 118.2(2)
C3 C2 C1 120.6(2)
C3 C2 H2 119.7
C1 C2 H2 119.7
C2 C3 C4 121.2(2)
C2 C3 H3 119.4
C4 C3 H3 119.4
C5 C4 C3 119.4(2)
C5 C4 H4 120.3
C3 C4 H4 120.3
C4 C5 C6 121.2(2)
C4 C5 H5 119.4
C6 C5 H5 119.4
C5 C6 C1 119.33(19)
C5 C6 C7 117.33(19)
C1 C6 C7 123.16(18)
N1 C7 C6 127.40(18)
N1 C7 H7 116.3
C6 C7 H7 116.3
C9 C8 C13 121.51(19)
C9 C8 N1 119.06(19)
C13 C8 N1 119.17(18)
C10 C9 C8 118.4(2)
C10 C9 C17 119.95(19)
C8 C9 C17 121.65(17)
C11 C10 C9 120.8(2)
C11 C10 H10 119.6
C9 C10 H10 119.6
C12 C11 C10 120.0(2)
C12 C11 H11 120.0
C10 C11 H11 120.0
C11 C12 C13 121.6(2)
C11 C12 H12 119.2
C13 C12 H12 119.2
C12 C13 C8 117.6(2)
C12 C13 C14 118.9(2)
C8 C13 C14 123.4(2)
C13 C14 C16 111.3(2)
C13 C14 C15 110.7(2)
C16 C14 C15 110.9(2)
C13 C14 H14 107.9
C16 C14 H14 107.9
C15 C14 H14 107.9
C14 C15 H15A 109.5
C14 C15 H15B 109.5
H15A C15 H15B 109.5
C14 C15 H15C 109.5
H15A C15 H15C 109.5
H15B C15 H15C 109.5
C14 C16 H16A 109.5
C14 C16 H16B 109.5
H16A C16 H16B 109.5
C14 C16 H16C 109.5
H16A C16 H16C 109.5
H16B C16 H16C 109.5
C9 C17 C19 111.81(18)
C9 C17 C18 110.2(2)
C19 C17 C18 111.3(2)
C9 C17 H17 107.8
C19 C17 H17 107.8
C18 C17 H17 107.8
C17 C18 H18A 109.5
C17 C18 H18B 109.5
H18A C18 H18B 109.5
C17 C18 H18C 109.5
H18A C18 H18C 109.5
H18B C18 H18C 109.5
C17 C19 H19A 109.5
C17 C19 H19B 109.5
H19A C19 H19B 109.5
C17 C19 H19C 109.5
H19A C19 H19C 109.5
H19B C19 H19C 109.5
O2 C20 C21 120.0(2)
O2 C20 C25 122.05(19)
C21 C20 C25 117.9(2)
C22 C21 C20 121.1(2)
C22 C21 H21 119.4
C20 C21 H21 119.4
C21 C22 C23 121.3(2)
C21 C22 H22 119.3
C23 C22 H22 119.3
C24 C23 C22 119.0(2)
C24 C23 H23 120.5
C22 C23 H23 120.5
C23 C24 C25 121.3(2)
C23 C24 H24 119.4
C25 C24 H24 119.4
C24 C25 C20 119.33(19)
C24 C25 C26 117.50(19)
C20 C25 C26 123.08(19)
N2 C26 C25 127.48(19)
N2 C26 H26 116.3
C25 C26 H26 116.3
C32 C27 C28 121.4(2)
C32 C27 N2 118.21(19)
C28 C27 N2 119.90(19)
C27 C28 C29 117.8(2)
C27 C28 C36 124.1(2)
C29 C28 C36 118.1(2)
C30 C29 C28 121.4(2)
C30 C29 H29 119.3
C28 C29 H29 119.3
C31 C30 C29 119.8(2)
C31 C30 H30 120.1
C29 C30 H30 120.1
C30 C31 C32 121.2(2)
C30 C31 H31 119.4
C32 C31 H31 119.4
C31 C32 C27 118.4(2)
C31 C32 C33 119.5(2)
C27 C32 C33 122.06(19)
C32 C33 C35 112.2(2)
C32 C33 C34 110.3(2)
C35 C33 C34 111.0(2)
C32 C33 H33 107.7
C35 C33 H33 107.7
C34 C33 H33 107.7
C33 C34 H34A 109.5
C33 C34 H34B 109.5
H34A C34 H34B 109.5
C33 C34 H34C 109.5
H34A C34 H34C 109.5
H34B C34 H34C 109.5
C33 C35 H35A 109.5
C33 C35 H35B 109.5
H35A C35 H35B 109.5
C33 C35 H35C 109.5
H35A C35 H35C 109.5
H35B C35 H35C 109.5
C28 C36 C37 109.5(2)
C28 C36 C38 111.5(3)
C37 C36 C38 111.3(3)
C28 C36 H36 108.1
C37 C36 H36 108.1
C38 C36 H36 108.1
C36 C37 H37A 109.5
C36 C37 H37B 109.5
H37A C37 H37B 109.5
C36 C37 H37C 109.5
H37A C37 H37C 109.5
H37B C37 H37C 109.5
C36 C38 H38A 109.5
C36 C38 H38B 109.5
H38A C38 H38B 109.5
C36 C38 H38C 109.5
H38A C38 H38C 109.5
H38B C38 H38C 109.5
Si1 C39 H39A 109.5
Si1 C39 H39B 109.5
H39A C39 H39B 109.5
Si1 C39 H39C 109.5
H39A C39 H39C 109.5
H39B C39 H39C 109.5
Si1 C40 H40A 109.5
Si1 C40 H40B 109.5
H40A C40 H40B 109.5
Si1 C40 H40C 109.5
H40A C40 H40C 109.5
H40B C40 H40C 109.5
Si1 C41 H41A 109.5
Si1 C41 H41B 109.5
H41A C41 H41B 109.5
Si1 C41 H41C 109.5
H41A C41 H41C 109.5
H41B C41 H41C 109.5
Si2 C42 H42A 109.5
Si2 C42 H42B 109.5
H42A C42 H42B 109.5
Si2 C42 H42C 109.5
H42A C42 H42C 109.5
H42B C42 H42C 109.5
Si2 C43 H43A 109.5
Si2 C43 H43B 109.5
H43A C43 H43B 109.5
Si2 C43 H43C 109.5
H43A C43 H43C 109.5
H43B C43 H43C 109.5
Si2 C44 H44A 109.5
Si2 C44 H44B 109.5
H44A C44 H44B 109.5
Si2 C44 H44C 109.5
H44A C44 H44C 109.5
H44B C44 H44C 109.5

loop_
_geom_bond_atom_site_label_1
_geom_bond_atom_site_label_2
_geom_bond_distance
La1 O2 2.2620(16)
La1 O1 2.2661(16)
La1 N3 2.4176(16)
La1 N1 2.6246(17)
La1 N2 2.6338(16)
La1 Si2 3.5372(6)
Si1 N3 1.7148(18)
Si1 C39 1.878(3)
Si1 C40 1.882(3)
Si1 C41 1.883(3)
Si2 N3 1.7135(18)
Si2 C43 1.876(3)
Si2 C42 1.876(3)
Si2 C44 1.884(3)
N1 C7 1.295(2)
N1 C8 1.445(3)
N2 C26 1.293(3)
N2 C27 1.442(3)
O1 C1 1.310(3)
O2 C20 1.308(3)
C1 C2 1.414(3)
C1 C6 1.421(3)
C2 C3 1.379(3)
C2 H2 0.9500
C3 C4 1.393(4)
C3 H3 0.9500
C4 C5 1.373(3)
C4 H4 0.9500
C5 C6 1.412(3)
C5 H5 0.9500
C6 C7 1.442(3)
C7 H7 0.9500
C8 C9 1.403(3)
C8 C13 1.411(3)
C9 C10 1.401(3)
C9 C17 1.518(3)
C10 C11 1.384(3)
C10 H10 0.9500
C11 C12 1.383(3)
C11 H11 0.9500
C12 C13 1.396(3)
C12 H12 0.9500
C13 C14 1.518(3)
C14 C16 1.524(4)
C14 C15 1.539(4)
C14 H14 1.0000
C15 H15A 0.9800
C15 H15B 0.9800
C15 H15C 0.9800
C16 H16A 0.9800
C16 H16B 0.9800
C16 H16C 0.9800
C17 C19 1.530(3)
C17 C18 1.533(4)
C17 H17 1.0000
C18 H18A 0.9800
C18 H18B 0.9800
C18 H18C 0.9800
C19 H19A 0.9800
C19 H19B 0.9800
C19 H19C 0.9800
C20 C21 1.413(3)
C20 C25 1.423(3)
C21 C22 1.372(4)
C21 H21 0.9500
C22 C23 1.394(4)
C22 H22 0.9500
C23 C24 1.380(3)
C23 H23 0.9500
C24 C25 1.412(3)
C24 H24 0.9500
C25 C26 1.445(3)
C26 H26 0.9500
C27 C32 1.402(3)
C27 C28 1.404(3)
C28 C29 1.405(3)
C28 C36 1.522(3)
C29 C30 1.383(4)
C29 H29 0.9500
C30 C31 1.378(4)
C30 H30 0.9500
C31 C32 1.399(3)
C31 H31 0.9500
C32 C33 1.516(3)
C33 C35 1.527(3)
C33 C34 1.530(3)
C33 H33 1.0000
C34 H34A 0.9800
C34 H34B 0.9800
C34 H34C 0.9800
C35 H35A 0.9800
C35 H35B 0.9800
C35 H35C 0.9800
C36 C37 1.524(5)
C36 C38 1.527(4)
C36 H36 1.0000
C37 H37A 0.9800
C37 H37B 0.9800
C37 H37C 0.9800
C38 H38A 0.9800
C38 H38B 0.9800
C38 H38C 0.9800
C39 H39A 0.9800
C39 H39B 0.9800
C39 H39C 0.9800
C40 H40A 0.9800
C40 H40B 0.9800
C40 H40C 0.9800
C41 H41A 0.9800
C41 H41B 0.9800
C41 H41C 0.9800
C42 H42A 0.9800
C42 H42B 0.9800
C42 H42C 0.9800
C43 H43A 0.9800
C43 H43B 0.9800
C43 H43C 0.9800
C44 H44A 0.9800
C44 H44B 0.9800
C44 H44C 0.9800
